data_7125384
loop_
_publ_author_name
'Sakaguchi, Yuto'
'Call, Arnau'
'Cibian, Mihaela'
'Yamauchi, Kosei'
'Sakai, Ken'

_publ_section_title
;
 An earth-abundant system for light-driven CO<sub>2</sub> reduction to CO
 using a pyridinophane iron catalyst.
;
_journal_issue 59
_journal_name_full 'Chemical communications (Cambridge, England)'
_journal_page_first 8552
_journal_page_last 8555
_journal_paper_doi 10.1039/c9cc04191e
_journal_volume 55
_journal_year 2019
_chemical_formula_moiety 'C28 H32 Cl2 N8 Ni2, 2(Cl)'
_chemical_formula_sum 'C28 H32 Cl4 N8 Ni2'
_chemical_formula_weight 739.83
_space_group_crystal_system monoclinic
_space_group_IT_number 12
_space_group_name_Hall '-C 2y'
_space_group_name_H-M_alt 'C 1 2/m 1'
_atom_sites_solution_hydrogens mixed
_atom_sites_solution_primary dual
_audit_creation_date 2018-11-20
_audit_creation_method
;
Olex2 1.2
(compiled 2018.05.29 svn.r3508 for OlexSys, GUI svn.r5506)
;
_audit_update_record
;
2019-01-21 deposited with the CCDC.	2019-06-26 downloaded from the CCDC.
;
_cell_angle_alpha 90
_cell_angle_beta 112.309(3)
_cell_angle_gamma 90
_cell_formula_units_Z 2
_cell_length_a 17.178(5)
_cell_length_b 8.837(3)
_cell_length_c 12.505(4)
_cell_measurement_reflns_used 3992
_cell_measurement_temperature 100
_cell_measurement_theta_max 26.342
_cell_measurement_theta_min 2.498
_cell_volume 1756.2(10)
_computing_cell_refinement 'SAINT v8.34A (Bruker, 2013)'
_computing_data_collection 'APEX2 (Bruker, 2007)'
_computing_data_reduction 'SAINT v8.34A (Bruker, 2013)'
_computing_molecular_graphics 'Olex2 (Dolomanov et al., 2009)'
_computing_publication_material 'Olex2 (Dolomanov et al., 2009)'
_computing_structure_refinement 'ShelXL (Sheldrick, 2015)'
_computing_structure_solution 'XT (Sheldrick, 2015)'
_diffrn_ambient_temperature 100
_diffrn_measured_fraction_theta_full 0.999
_diffrn_measured_fraction_theta_max 0.995
_diffrn_measurement_device_type 'Bruker SMART APEX-II CCD'
_diffrn_measurement_method '\f and \w scans'
_diffrn_radiation_monochromator graphite
_diffrn_radiation_probe x-ray
_diffrn_radiation_type MoK\a
_diffrn_radiation_wavelength 0.71073
_diffrn_reflns_av_R_equivalents 0.0789
_diffrn_reflns_av_unetI/netI 0.0579
_diffrn_reflns_Laue_measured_fraction_full 0.999
_diffrn_reflns_Laue_measured_fraction_max 0.995
_diffrn_reflns_limit_h_max 22
_diffrn_reflns_limit_h_min -22
_diffrn_reflns_limit_k_max 11
_diffrn_reflns_limit_k_min -11
_diffrn_reflns_limit_l_max 16
_diffrn_reflns_limit_l_min -16
_diffrn_reflns_number 10269
_diffrn_reflns_point_group_measured_fraction_full 0.999
_diffrn_reflns_point_group_measured_fraction_max 0.995
_diffrn_reflns_theta_full 25.242
_diffrn_reflns_theta_max 27.527
_diffrn_reflns_theta_min 1.760
_diffrn_source 'rotating-anode with a mirror focussing unit'
_exptl_absorpt_coefficient_mu 1.406
_exptl_absorpt_correction_T_max 0.7456
_exptl_absorpt_correction_T_min 0.5160
_exptl_absorpt_correction_type multi-scan
_exptl_absorpt_process_details
;
SADABS-2014/4 (Bruker,2014/4) was used for absorption correction. 
wR2(int) was 0.1270 before and 0.0708 after correction. The Ratio 
of minimum to maximum transmission is 0.6424. The \l/2 correction 
factor is 0.00150.'
;
_exptl_crystal_colour violet
_exptl_crystal_colour_primary violet
_exptl_crystal_density_diffrn 1.399
_exptl_crystal_description plate
_exptl_crystal_F_000 760
_exptl_crystal_recrystallization_method 'slow diffusion of diethylether into a solution of the compound in methanol'
_exptl_crystal_size_max 0.18
_exptl_crystal_size_mid 0.04
_exptl_crystal_size_min 0.02
_refine_diff_density_max 1.456
_refine_diff_density_min -0.585
_refine_diff_density_rms 0.127
_refine_ls_extinction_method none
_refine_ls_goodness_of_fit_ref 1.040
_refine_ls_hydrogen_treatment mixed
_refine_ls_matrix_type full
_refine_ls_number_parameters 112
_refine_ls_number_reflns 2150
_refine_ls_number_restraints 0
_refine_ls_restrained_S_all 1.040
_refine_ls_R_factor_all 0.0777
_refine_ls_R_factor_gt 0.0565
_refine_ls_shift/su_max 0.000
_refine_ls_shift/su_mean 0.000
_refine_ls_structure_factor_coef Fsqd
_refine_ls_weighting_details 'w=1/[\s^2^(Fo^2^)+(0.0985P)^2^+1.3695P] where P=(Fo^2^+2Fc^2^)/3'
_refine_ls_weighting_scheme calc
_refine_ls_wR_factor_gt 0.1521
_refine_ls_wR_factor_ref 0.1644
_reflns_Friedel_coverage 0.000
_reflns_number_gt 1587
_reflns_number_total 2150
_reflns_threshold_expression 'I > 2\s(I)'
_cod_data_source_file c9cc04191e2.cif
_cod_data_source_block yuto_ni_0m
_cod_depositor_comments
;
The following automatic conversions were performed:

data item '_diffrn_radiation_probe' value 'X-ray' was changed to
'x-ray' in accordance with the
/home/saulius/struct/COD-crude-data/automatic-downloads/DataCite-retrospective/RSC/depositions/lib/dictionaries/cif_core.dic
dictionary named 'cif_core.dic' version 2.4.2 last updated on
2011-04-26.

Automatic conversion script
Id: cif_fix_values 6909 2019-04-08 15:41:33Z antanas 
;
_cod_original_cell_volume 1756.3(9)
_cod_database_code 7125384
_shelx_shelxl_version_number 2018/1
_shelx_space_group_comment
;
The symmetry employed for this shelxl refinement is uniquely defined
by the following loop, which should always be used as a source of
symmetry information in preference to the above space-group names.
They are only intended as comments.
;
_shelx_estimated_absorpt_t_max 0.972
_shelx_estimated_absorpt_t_min 0.786
_olex2_refinement_description
;
1. Fixed Uiso
 At 1.2 times of:
  All C(H) groups, All C(H,H) groups
2.a Secondary CH2 refined with riding coordinates:
 C4(H4A,H4B), C5(H5A,H5B)
2.b Aromatic/amide H refined with riding coordinates:
 C2(H2A), C3(H3), C7(H7), C8(H8)
;
_olex2_submission_special_instructions 'No special instructions were received'

loop_
_space_group_symop_operation_xyz
'x, y, z'
'-x, y, -z'
'x+1/2, y+1/2, z'
'-x+1/2, y+1/2, -z'
'-x, -y, -z'
'x, -y, z'
'-x+1/2, -y+1/2, -z'
'x+1/2, -y+1/2, z'

loop_
_atom_site_label
_atom_site_type_symbol
_atom_site_fract_x
_atom_site_fract_y
_atom_site_fract_z
_atom_site_U_iso_or_equiv
_atom_site_adp_type
_atom_site_occupancy
_atom_site_site_symmetry_order
_atom_site_calc_flag
_atom_site_refinement_flags_posn
_atom_site_refinement_flags_adp
_atom_site_refinement_flags_occupancy
Ni1 Ni 0.52700(4) 0.500000 0.37922(5) 0.0309(2) Uani 1 2 d S T P
N1 N 0.4635(3) 0.500000 0.2072(4) 0.0312(9) Uani 1 2 d S T P
C1 C 0.4476(3) 0.3671(4) 0.1517(3) 0.0341(8) Uani 1 1 d . . .
Cl1 Cl 0.60171(9) 0.500000 0.58543(10) 0.0360(3) Uani 1 2 d S T P
N2 N 0.5354(2) 0.2630(4) 0.3446(3) 0.0374(8) Uani 1 1 d . . .
H2 H 0.523(3) 0.202(7) 0.383(4) 0.072(18) Uiso 1 1 d . . .
C2 C 0.4101(3) 0.3640(4) 0.0314(3) 0.0412(9) Uani 1 1 d . . .
H2A H 0.397878 0.270730 -0.009441 0.049 Uiso 1 1 calc R . .
N3 N 0.6351(3) 0.500000 0.3526(4) 0.0340(10) Uani 1 2 d S T P
C3 C 0.3914(4) 0.500000 -0.0264(5) 0.0442(14) Uani 1 2 d S T P
H3 H 0.364922 0.499999 -0.108342 0.053 Uiso 1 2 calc RS T P
C4 C 0.4695(3) 0.2306(4) 0.2295(3) 0.0450(10) Uani 1 1 d . . .
H4A H 0.418229 0.194128 0.239589 0.054 Uiso 1 1 calc R . .
H4B H 0.489386 0.148745 0.192043 0.054 Uiso 1 1 calc R . .
C5 C 0.6220(3) 0.2287(4) 0.3552(4) 0.0485(11) Uani 1 1 d . . .
H5A H 0.619941 0.154291 0.294975 0.058 Uiso 1 1 calc R . .
H5B H 0.652811 0.181553 0.431460 0.058 Uiso 1 1 calc R . .
C6 C 0.6698(3) 0.3673(4) 0.3430(3) 0.0396(9) Uani 1 1 d . . .
C7 C 0.7454(3) 0.3637(5) 0.3261(4) 0.0477(11) Uani 1 1 d . . .
H7 H 0.770580 0.270139 0.319674 0.057 Uiso 1 1 calc R . .
C8 C 0.7830(4) 0.500000 0.3190(5) 0.0491(15) Uani 1 2 d S T P
H8 H 0.835211 0.499999 0.309143 0.059 Uiso 1 2 calc RS T P
Cl2 Cl 0.500000 0.000000 0.500000 0.0322(4) Uani 1 4 d S T P
Cl3 Cl 0.500000 0.000000 0.000000 0.0709(8) Uani 1 4 d S T P

loop_
_atom_site_aniso_label
_atom_site_aniso_U_11
_atom_site_aniso_U_22
_atom_site_aniso_U_33
_atom_site_aniso_U_23
_atom_site_aniso_U_13
_atom_site_aniso_U_12
Ni1 0.0522(5) 0.0235(3) 0.0245(4) 0.000 0.0231(3) 0.000
N1 0.047(3) 0.0238(19) 0.030(2) 0.000 0.023(2) 0.000
C1 0.049(2) 0.0302(19) 0.0282(18) -0.0009(14) 0.0207(17) -0.0044(15)
Cl1 0.0522(9) 0.0359(7) 0.0263(6) 0.000 0.0222(6) 0.000
N2 0.066(2) 0.0255(15) 0.0305(16) 0.0029(12) 0.0299(17) 0.0011(14)
C2 0.060(3) 0.036(2) 0.033(2) -0.0078(15) 0.0236(19) -0.0097(18)
N3 0.048(3) 0.032(2) 0.025(2) 0.000 0.018(2) 0.000
C3 0.063(4) 0.046(3) 0.026(3) 0.000 0.018(3) 0.000
C4 0.082(3) 0.0230(17) 0.035(2) -0.0028(15) 0.028(2) -0.0057(18)
C5 0.078(3) 0.0299(19) 0.053(2) 0.0101(18) 0.042(2) 0.0130(19)
C6 0.058(3) 0.039(2) 0.0266(17) 0.0069(15) 0.0217(18) 0.0098(18)
C7 0.049(3) 0.061(3) 0.037(2) 0.0072(19) 0.0208(19) 0.016(2)
C8 0.039(3) 0.074(4) 0.035(3) 0.000 0.013(3) 0.000
Cl2 0.0533(11) 0.0224(7) 0.0292(8) 0.000 0.0250(8) 0.000
Cl3 0.105(2) 0.0451(12) 0.095(2) 0.000 0.0745(18) 0.000

loop_
_atom_type_symbol
_atom_type_description
_atom_type_scat_dispersion_real
_atom_type_scat_dispersion_imag
_atom_type_scat_source
C C 0.0033 0.0016 'International Tables Vol C Tables 4.2.6.8 and 6.1.1.4'
H H 0.0000 0.0000 'International Tables Vol C Tables 4.2.6.8 and 6.1.1.4'
Cl Cl 0.1484 0.1585 'International Tables Vol C Tables 4.2.6.8 and 6.1.1.4'
N N 0.0061 0.0033 'International Tables Vol C Tables 4.2.6.8 and 6.1.1.4'
Ni Ni 0.3393 1.1124 'International Tables Vol C Tables 4.2.6.8 and 6.1.1.4'

loop_
_geom_angle_atom_site_label_1
_geom_angle_atom_site_label_2
_geom_angle_atom_site_label_3
_geom_angle
_geom_angle_site_symmetry_1
_geom_angle_site_symmetry_3
N1 Ni1 Cl1 179.44(12) . .
N1 Ni1 Cl1 91.92(13) . 5_666
N1 Ni1 N2 80.54(9) . 6_565
N1 Ni1 N2 80.54(9) . .
Cl1 Ni1 Cl1 87.52(5) . 5_666
N2 Ni1 Cl1 99.94(9) . 5_666
N2 Ni1 Cl1 99.94(9) 6_565 5_666
N2 Ni1 Cl1 99.56(9) . .
N2 Ni1 Cl1 99.56(9) 6_565 .
N2 Ni1 N2 152.88(16) 6_565 .
N3 Ni1 N1 89.01(17) . .
N3 Ni1 Cl1 91.56(13) . .
N3 Ni1 Cl1 179.08(13) . 5_666
N3 Ni1 N2 80.21(10) . .
N3 Ni1 N2 80.21(10) . 6_565
C1 N1 Ni1 118.4(2) . .
C1 N1 Ni1 118.4(2) 6_565 .
C1 N1 C1 122.7(4) 6_565 .
N1 C1 C2 119.8(3) . .
N1 C1 C4 114.6(3) . .
C2 C1 C4 125.5(3) . .
Ni1 Cl1 Ni1 92.48(5) . 5_666
Ni1 N2 H2 119(4) . .
C4 N2 Ni1 107.3(2) . .
C4 N2 H2 100(4) . .
C5 N2 Ni1 108.9(2) . .
C5 N2 H2 107(4) . .
C5 N2 C4 114.8(3) . .
C1 C2 H2A 121.0 . .
C3 C2 C1 118.0(4) . .
C3 C2 H2A 121.0 . .
C6 N3 Ni1 119.1(2) . .
C6 N3 Ni1 119.1(2) 6_565 .
C6 N3 C6 121.9(5) . 6_565
C2 C3 C2 121.7(5) 6_565 .
C2 C3 H3 119.2 . .
C2 C3 H3 119.2 6_565 .
C1 C4 H4A 109.1 . .
C1 C4 H4B 109.1 . .
N2 C4 C1 112.6(3) . .
N2 C4 H4A 109.1 . .
N2 C4 H4B 109.1 . .
H4A C4 H4B 107.8 . .
N2 C5 H5A 109.0 . .
N2 C5 H5B 109.0 . .
N2 C5 C6 113.1(3) . .
H5A C5 H5B 107.8 . .
C6 C5 H5A 109.0 . .
C6 C5 H5B 109.0 . .
N3 C6 C5 114.9(4) . .
N3 C6 C7 120.4(4) . .
C7 C6 C5 124.7(4) . .
C6 C7 H7 120.9 . .
C8 C7 C6 118.3(4) . .
C8 C7 H7 120.9 . .
C7 C8 C7 120.8(6) 6_565 .
C7 C8 H8 119.6 6_565 .
C7 C8 H8 119.6 . .

loop_
_geom_bond_atom_site_label_1
_geom_bond_atom_site_label_2
_geom_bond_distance
_geom_bond_site_symmetry_2
Ni1 N1 2.009(4) .
Ni1 Cl1 2.4050(15) .
Ni1 Cl1 2.4136(15) 5_666
Ni1 N2 2.155(3) 6_565
Ni1 N2 2.155(3) .
Ni1 N3 2.007(4) .
N1 C1 1.339(4) .
N1 C1 1.339(4) 6_565
C1 C2 1.394(5) .
C1 C4 1.505(5) .
N2 H2 0.80(6) .
N2 C4 1.483(5) .
N2 C5 1.474(6) .
C2 H2A 0.9500 .
C2 C3 1.377(5) .
N3 C6 1.342(4) .
N3 C6 1.342(4) 6_565
C3 H3 0.9500 .
C4 H4A 0.9900 .
C4 H4B 0.9900 .
C5 H5A 0.9900 .
C5 H5B 0.9900 .
C5 C6 1.514(6) .
C6 C7 1.393(6) .
C7 H7 0.9500 .
C7 C8 1.386(5) .
C8 H8 0.9500 .

loop_
_geom_hbond_atom_site_label_D
_geom_hbond_atom_site_label_H
_geom_hbond_atom_site_label_A
_geom_hbond_distance_DH
_geom_hbond_distance_HA
_geom_hbond_distance_DA
_geom_hbond_angle_DHA
_geom_hbond_publ_flag
N2 H2 Cl2 0.80(6) 2.43(6) 3.232(3) 173(5) yes
C2 H2A Cl3 0.95 2.94 3.653(4) 132.6 yes
C4 H4B Cl3 0.99 2.80 3.715(4) 153.3 yes

loop_
_geom_torsion_atom_site_label_1
_geom_torsion_atom_site_label_2
_geom_torsion_atom_site_label_3
_geom_torsion_atom_site_label_4
_geom_torsion
_geom_torsion_site_symmetry_1
_geom_torsion_site_symmetry_4
Ni1 N1 C1 C2 -174.5(3) . .
Ni1 N1 C1 C4 8.1(5) . .
Ni1 N2 C4 C1 27.3(4) . .
Ni1 N2 C5 C6 -20.9(4) . .
Ni1 N3 C6 C5 -0.6(5) . .
Ni1 N3 C6 C7 -179.1(3) . .
N1 C1 C2 C3 0.6(6) . .
N1 C1 C4 N2 -24.5(5) . .
C1 N1 C1 C2 -2.3(8) 6_565 .
C1 N1 C1 C4 -179.7(3) 6_565 .
C1 C2 C3 C2 1.2(9) . 6_565
N2 C5 C6 N3 15.2(5) . .
N2 C5 C6 C7 -166.4(4) . .
C2 C1 C4 N2 158.3(4) . .
N3 C6 C7 C8 -0.3(6) . .
C4 C1 C2 C3 177.6(5) . .
C4 N2 C5 C6 99.5(4) . .
C5 N2 C4 C1 -94.0(4) . .
C5 C6 C7 C8 -178.6(4) . .
C6 N3 C6 C5 -179.6(3) 6_565 .
C6 N3 C6 C7 2.0(8) 6_565 .
C6 C7 C8 C7 -1.3(8) . 6_565

loop_
_smtbx_masks_void_nr
_smtbx_masks_void_average_x
_smtbx_masks_void_average_y
_smtbx_masks_void_average_z
_smtbx_masks_void_volume
_smtbx_masks_void_count_electrons
1 0.250 -0.767 0.000 163.9 28.6
2 0.750 -0.486 0.000 163.9 28.6
